data_4515627
loop_
_publ_author_name
'Guin, Srimanta'
'Deb, Arghya'
'Dolui, Pravas'
'Chakraborty, Souvik'
'Singh, Vikas Kumar'
'Maiti, Debabrata'

_publ_section_title
;
 Promoting Highly Diastereoselective \g-C--H Chalcogenation of \a-Amino
 Acids and Aliphatic Carboxylic Acids
;
_journal_issue 4
_journal_name_full 'ACS Catalysis'
_journal_page_first 2664
_journal_paper_doi 10.1021/acscatal.7b04074
_journal_volume 8
_journal_year 2018
_chemical_formula_sum 'C21 H21 N3 O3 S'
_chemical_formula_weight 395.47
_space_group_crystal_system triclinic
_space_group_IT_number 2
_space_group_name_Hall '-P 1'
_space_group_name_H-M_alt 'P -1'
_atom_sites_solution_hydrogens geom
_audit_creation_method SHELXL-2014/7
_cell_angle_alpha 85.229(5)
_cell_angle_beta 87.860(4)
_cell_angle_gamma 76.106(5)
_cell_formula_units_Z 2
_cell_length_a 6.3615(3)
_cell_length_b 10.4427(8)
_cell_length_c 15.1313(9)
_cell_measurement_reflns_used 3821
_cell_measurement_temperature 150(2)
_cell_measurement_theta_max 28.5670
_cell_measurement_theta_min 3.5540
_cell_volume 972.24(11)
_computing_cell_refinement 'CrysAlis RED, Oxford Diffraction Ltd.,'
_computing_data_collection 'CrysAlis CCD, Oxford Diffraction Ltd.,'
_computing_data_reduction 'CrysAlis RED, Oxford Diffraction Ltd.,'
_computing_molecular_graphics Ortep3
_computing_publication_material Shelx97
_computing_structure_refinement 'SHELXL-2014/7 (Sheldrick, 2014)'
_computing_structure_solution 'SHELXS-97 (Sheldrick, 1997)'
_diffrn_ambient_temperature 150(2)
_diffrn_detector_area_resol_mean 15.9948
_diffrn_measured_fraction_theta_full 0.999
_diffrn_measured_fraction_theta_max 0.871
_diffrn_measurement_device_type 'OXFORD DIFFRACTION SUPER NOVA'
_diffrn_measurement_method \w/q-scan
_diffrn_radiation_monochromator graphite
_diffrn_radiation_source 'Micro-Focus (Mo) X-ray Source'
_diffrn_radiation_type MoK\a
_diffrn_radiation_wavelength 0.71073
_diffrn_reflns_av_R_equivalents 0.0441
_diffrn_reflns_av_unetI/netI 0.0463
_diffrn_reflns_Laue_measured_fraction_full 0.999
_diffrn_reflns_Laue_measured_fraction_max 0.871
_diffrn_reflns_limit_h_max 8
_diffrn_reflns_limit_h_min -8
_diffrn_reflns_limit_k_max 10
_diffrn_reflns_limit_k_min -13
_diffrn_reflns_limit_l_max 17
_diffrn_reflns_limit_l_min -20
_diffrn_reflns_number 7458
_diffrn_reflns_point_group_measured_fraction_full 0.999
_diffrn_reflns_point_group_measured_fraction_max 0.871
_diffrn_reflns_theta_full 25.242
_diffrn_reflns_theta_max 28.772
_diffrn_reflns_theta_min 3.245
_exptl_absorpt_coefficient_mu 0.194
_exptl_absorpt_correction_T_max 1.00000
_exptl_absorpt_correction_T_min 0.75156
_exptl_absorpt_correction_type multi-scan
_exptl_absorpt_process_details
;
CrysAlisPro, Agilent Technologies,
Version 1.171.37.33 (release 27-03-2014 CrysAlis171 .NET)
(compiled Mar 27 2014,17:12:48)
Empirical absorption correction using spherical harmonics,
 implemented in SCALE3 ABSPACK scaling algorithm.
;
_exptl_crystal_colour colourless
_exptl_crystal_density_diffrn 1.351
_exptl_crystal_density_method 'not measured'
_exptl_crystal_description block
_exptl_crystal_F_000 416
_exptl_crystal_size_max 0.230
_exptl_crystal_size_mid 0.180
_exptl_crystal_size_min 0.130
_refine_diff_density_max 0.694
_refine_diff_density_min -0.968
_refine_diff_density_rms 0.182
_refine_ls_extinction_method none
_refine_ls_goodness_of_fit_ref 1.089
_refine_ls_hydrogen_treatment constr
_refine_ls_matrix_type full
_refine_ls_number_parameters 255
_refine_ls_number_reflns 4425
_refine_ls_number_restraints 0
_refine_ls_restrained_S_all 1.089
_refine_ls_R_factor_all 0.0853
_refine_ls_R_factor_gt 0.0736
_refine_ls_shift/su_max 0.001
_refine_ls_shift/su_mean 0.000
_refine_ls_structure_factor_coef Fsqd
_refine_ls_weighting_details 'w=1/[\s^2^(Fo^2^)+(0.1711P)^2^+0.0580P] where P=(Fo^2^+2Fc^2^)/3'
_refine_ls_weighting_scheme calc
_refine_ls_wR_factor_gt 0.2087
_refine_ls_wR_factor_ref 0.2350
_reflns_Friedel_coverage 0.000
_reflns_number_gt 3802
_reflns_number_total 4425
_reflns_threshold_expression 'I > 2\s(I)'
_cod_data_source_file cs7b04074_si_002.cif
_cod_data_source_block shelx
_cod_database_code 4515627
_shelx_shelxl_version_number 2014/7
_shelx_space_group_comment
;
The symmetry employed for this shelxl refinement is uniquely defined
by the following loop, which should always be used as a source of
symmetry information in preference to the above space-group names.
They are only intended as comments.
;
_shelx_estimated_absorpt_t_min 0.957
_shelx_estimated_absorpt_t_max 0.975

loop_
_space_group_symop_operation_xyz
'x, y, z'
'-x, -y, -z'

loop_
_atom_site_label
_atom_site_type_symbol
_atom_site_fract_x
_atom_site_fract_y
_atom_site_fract_z
_atom_site_U_iso_or_equiv
_atom_site_adp_type
_atom_site_occupancy
_atom_site_site_symmetry_order
_atom_site_calc_flag
_atom_site_refinement_flags_posn
_atom_site_refinement_flags_adp
S1 S 1.11704(8) 0.60866(6) 0.73101(3) 0.0437(2) Uani 1 1 d . .
O1 O 0.6654(3) 0.28605(18) 1.05368(13) 0.0562(5) Uani 1 1 d . .
O2 O 0.9962(3) 0.17623(19) 1.06347(16) 0.0721(7) Uani 1 1 d . .
O3 O 0.7480(3) 0.59568(15) 0.52697(10) 0.0413(4) Uani 1 1 d . .
N1 N 0.8556(3) 0.26647(18) 1.03021(13) 0.0433(5) Uani 1 1 d . .
N2 N 0.7730(3) 0.73742(16) 0.40589(10) 0.0307(4) Uani 1 1 d . .
H2 H 0.8560 0.7872 0.3811 0.037 Uiso 1 1 calc R U
N3 N 0.6915(3) 0.90177(16) 0.26037(11) 0.0319(4) Uani 1 1 d . .
C1 C 0.9176(3) 0.35434(19) 0.95900(13) 0.0343(4) Uani 1 1 d . .
C2 C 1.1324(3) 0.3317(2) 0.92980(13) 0.0351(4) Uani 1 1 d . .
H2A H 1.2399 0.2617 0.9571 0.042 Uiso 1 1 calc R U
C3 C 1.1863(3) 0.4132(2) 0.86018(13) 0.0331(4) Uani 1 1 d . .
H3 H 1.3323 0.3986 0.8394 0.040 Uiso 1 1 calc R U
C4 C 1.0283(3) 0.5171(2) 0.81987(12) 0.0326(4) Uani 1 1 d . .
C5 C 0.8141(3) 0.5390(2) 0.85233(12) 0.0332(4) Uani 1 1 d . .
H5 H 0.7064 0.6106 0.8268 0.040 Uiso 1 1 calc R U
C6 C 0.7586(3) 0.4572(2) 0.92120(12) 0.0328(4) Uani 1 1 d . .
H6 H 0.6131 0.4712 0.9424 0.039 Uiso 1 1 calc R U
C7 C 0.8695(3) 0.72338(19) 0.69231(12) 0.0315(4) Uani 1 1 d . .
H7A H 0.7645 0.6731 0.6766 0.038 Uiso 1 1 calc R U
H7B H 0.8042 0.7795 0.7405 0.038 Uiso 1 1 calc R U
C8 C 0.9155(3) 0.81180(19) 0.61080(12) 0.0312(4) Uani 1 1 d . .
C9 C 1.0799(4) 0.8889(3) 0.63354(16) 0.0478(6) Uani 1 1 d . .
H9A H 1.0289 0.9372 0.6861 0.072 Uiso 1 1 calc R U
H9B H 1.0961 0.9517 0.5834 0.072 Uiso 1 1 calc R U
H9C H 1.2200 0.8272 0.6457 0.072 Uiso 1 1 calc R U
C10 C 0.7004(4) 0.9100(2) 0.58767(15) 0.0425(5) Uani 1 1 d . .
H10A H 0.6517 0.9653 0.6372 0.064 Uiso 1 1 calc R U
H10B H 0.5914 0.8613 0.5766 0.064 Uiso 1 1 calc R U
H10C H 0.7206 0.9663 0.5344 0.064 Uiso 1 1 calc R U
C11 C 1.0057(3) 0.72944(19) 0.53062(12) 0.0298(4) Uani 1 1 d . .
H11A H 1.0676 0.7852 0.4857 0.036 Uiso 1 1 calc R U
H11B H 1.1238 0.6534 0.5510 0.036 Uiso 1 1 calc R U
C12 C 0.8326(3) 0.67889(18) 0.48828(12) 0.0297(4) Uani 1 1 d . .
C13 C 0.5971(3) 0.72845(18) 0.35571(12) 0.0284(4) Uani 1 1 d . .
C14 C 0.4661(3) 0.64186(19) 0.37582(13) 0.0315(4) Uani 1 1 d . .
H14 H 0.4969 0.5786 0.4253 0.038 Uiso 1 1 calc R U
C15 C 0.2858(3) 0.6477(2) 0.32244(13) 0.0340(4) Uani 1 1 d . .
H15 H 0.1974 0.5870 0.3363 0.041 Uiso 1 1 calc R U
C16 C 0.2355(3) 0.7387(2) 0.25126(13) 0.0338(4) Uani 1 1 d . .
H16 H 0.1101 0.7428 0.2180 0.041 Uiso 1 1 calc R U
C17 C 0.3693(3) 0.82655(19) 0.22715(13) 0.0311(4) Uani 1 1 d . .
C18 C 0.3310(3) 0.9223(2) 0.15417(14) 0.0387(5) Uani 1 1 d . .
H18 H 0.2087 0.9306 0.1181 0.046 Uiso 1 1 calc R U
C19 C 0.4696(4) 1.0026(2) 0.13557(15) 0.0424(5) Uani 1 1 d . .
H19 H 0.4460 1.0667 0.0863 0.051 Uiso 1 1 calc R U
C20 C 0.6494(4) 0.9888(2) 0.19094(14) 0.0382(5) Uani 1 1 d . .
H20 H 0.7451 1.0452 0.1774 0.046 Uiso 1 1 calc R U
C21 C 0.5538(3) 0.82126(18) 0.27920(12) 0.0277(4) Uani 1 1 d . .

loop_
_atom_site_aniso_label
_atom_site_aniso_U_11
_atom_site_aniso_U_22
_atom_site_aniso_U_33
_atom_site_aniso_U_23
_atom_site_aniso_U_13
_atom_site_aniso_U_12
S1 0.0333(4) 0.0634(4) 0.0287(3) 0.0123(3) 0.0005(2) -0.0060(3)
O1 0.0503(10) 0.0588(11) 0.0537(11) 0.0197(8) 0.0061(8) -0.0107(8)
O2 0.0587(12) 0.0601(12) 0.0821(15) 0.0385(11) -0.0024(10) 0.0013(9)
O3 0.0568(9) 0.0452(8) 0.0284(8) 0.0090(6) -0.0107(6) -0.0272(7)
N1 0.0506(11) 0.0396(10) 0.0371(10) 0.0092(8) -0.0052(8) -0.0090(8)
N2 0.0336(8) 0.0399(8) 0.0215(8) 0.0025(6) -0.0036(6) -0.0158(7)
N3 0.0344(8) 0.0372(8) 0.0242(8) 0.0013(6) -0.0024(6) -0.0101(7)
C1 0.0413(11) 0.0359(10) 0.0255(9) 0.0011(7) -0.0049(7) -0.0095(8)
C2 0.0382(10) 0.0350(9) 0.0294(10) -0.0003(7) -0.0102(7) -0.0026(8)
C3 0.0315(9) 0.0405(10) 0.0264(9) -0.0055(7) -0.0034(7) -0.0051(8)
C4 0.0356(10) 0.0421(10) 0.0195(9) -0.0024(7) -0.0048(7) -0.0078(8)
C5 0.0352(10) 0.0400(10) 0.0207(9) 0.0026(7) -0.0033(7) -0.0030(8)
C6 0.0354(10) 0.0390(10) 0.0225(9) -0.0017(7) -0.0018(7) -0.0059(8)
C7 0.0340(10) 0.0376(10) 0.0219(9) -0.0003(7) 0.0011(7) -0.0074(7)
C8 0.0384(10) 0.0339(9) 0.0226(9) 0.0005(7) -0.0008(7) -0.0119(8)
C9 0.0667(15) 0.0542(13) 0.0339(11) -0.0051(10) -0.0036(10) -0.0355(12)
C10 0.0498(13) 0.0368(10) 0.0349(11) 0.0019(8) 0.0039(9) -0.0012(9)
C11 0.0309(9) 0.0384(10) 0.0213(8) 0.0018(7) -0.0034(6) -0.0115(7)
C12 0.0356(9) 0.0332(9) 0.0214(9) -0.0004(7) -0.0033(7) -0.0105(7)
C13 0.0289(9) 0.0343(9) 0.0220(9) -0.0028(7) -0.0015(6) -0.0073(7)
C14 0.0350(10) 0.0359(9) 0.0252(9) -0.0025(7) -0.0001(7) -0.0113(7)
C15 0.0342(10) 0.0389(10) 0.0318(10) -0.0071(8) 0.0011(7) -0.0130(8)
C16 0.0305(9) 0.0403(10) 0.0315(10) -0.0097(8) -0.0057(7) -0.0071(8)
C17 0.0312(9) 0.0356(9) 0.0252(9) -0.0057(7) -0.0032(7) -0.0041(7)
C18 0.0403(11) 0.0429(11) 0.0307(10) -0.0007(8) -0.0111(8) -0.0049(8)
C19 0.0501(12) 0.0437(11) 0.0311(11) 0.0066(8) -0.0102(9) -0.0084(9)
C20 0.0429(11) 0.0414(11) 0.0309(10) 0.0051(8) -0.0038(8) -0.0134(9)
C21 0.0284(9) 0.0320(9) 0.0225(9) -0.0043(7) -0.0012(6) -0.0057(7)

loop_
_atom_type_symbol
_atom_type_description
_atom_type_scat_dispersion_real
_atom_type_scat_dispersion_imag
_atom_type_scat_source
C C 0.0033 0.0016 'International Tables Vol C Tables 4.2.6.8 and 6.1.1.4'
H H 0.0000 0.0000 'International Tables Vol C Tables 4.2.6.8 and 6.1.1.4'
N N 0.0061 0.0033 'International Tables Vol C Tables 4.2.6.8 and 6.1.1.4'
O O 0.0106 0.0060 'International Tables Vol C Tables 4.2.6.8 and 6.1.1.4'
S S 0.1246 0.1234 'International Tables Vol C Tables 4.2.6.8 and 6.1.1.4'

loop_
_geom_angle_atom_site_label_1
_geom_angle_atom_site_label_2
_geom_angle_atom_site_label_3
_geom_angle
C4 S1 C7 103.36(9)
O2 N1 O1 122.8(2)
O2 N1 C1 118.5(2)
O1 N1 C1 118.67(17)
C12 N2 C13 128.47(16)
C12 N2 H2 115.8
C13 N2 H2 115.8
C20 N3 C21 117.83(17)
C6 C1 C2 121.72(19)
C6 C1 N1 118.73(19)
C2 C1 N1 119.54(18)
C3 C2 C1 118.62(18)
C3 C2 H2A 120.7
C1 C2 H2A 120.7
C2 C3 C4 120.93(18)
C2 C3 H3 119.5
C4 C3 H3 119.5
C5 C4 C3 118.92(18)
C5 C4 S1 125.00(15)
C3 C4 S1 116.08(15)
C6 C5 C4 120.45(18)
C6 C5 H5 119.8
C4 C5 H5 119.8
C5 C6 C1 119.33(19)
C5 C6 H6 120.3
C1 C6 H6 120.3
C8 C7 S1 110.95(13)
C8 C7 H7A 109.4
S1 C7 H7A 109.4
C8 C7 H7B 109.4
S1 C7 H7B 109.4
H7A C7 H7B 108.0
C9 C8 C10 108.87(18)
C9 C8 C7 110.18(16)
C10 C8 C7 106.59(15)
C9 C8 C11 108.64(17)
C10 C8 C11 110.68(15)
C7 C8 C11 111.84(15)
C8 C9 H9A 109.5
C8 C9 H9B 109.5
H9A C9 H9B 109.5
C8 C9 H9C 109.5
H9A C9 H9C 109.5
H9B C9 H9C 109.5
C8 C10 H10A 109.5
C8 C10 H10B 109.5
H10A C10 H10B 109.5
C8 C10 H10C 109.5
H10A C10 H10C 109.5
H10B C10 H10C 109.5
C12 C11 C8 112.16(15)
C12 C11 H11A 109.2
C8 C11 H11A 109.2
C12 C11 H11B 109.2
C8 C11 H11B 109.2
H11A C11 H11B 107.9
O3 C12 N2 123.31(17)
O3 C12 C11 122.01(16)
N2 C12 C11 114.63(16)
C14 C13 N2 125.19(17)
C14 C13 C21 119.94(16)
N2 C13 C21 114.85(15)
C13 C14 C15 119.70(18)
C13 C14 H14 120.1
C15 C14 H14 120.1
C16 C15 C14 121.62(18)
C16 C15 H15 119.2
C14 C15 H15 119.2
C15 C16 C17 120.28(17)
C15 C16 H16 119.9
C17 C16 H16 119.9
C16 C17 C18 124.03(17)
C16 C17 C21 119.10(17)
C18 C17 C21 116.87(17)
C19 C18 C17 120.00(18)
C19 C18 H18 120.0
C17 C18 H18 120.0
C18 C19 C20 118.79(18)
C18 C19 H19 120.6
C20 C19 H19 120.6
N3 C20 C19 123.63(19)
N3 C20 H20 118.2
C19 C20 H20 118.2
N3 C21 C17 122.88(17)
N3 C21 C13 117.84(15)
C17 C21 C13 119.28(16)

loop_
_geom_bond_atom_site_label_1
_geom_bond_atom_site_label_2
_geom_bond_distance
S1 C4 1.740(2)
S1 C7 1.818(2)
O1 N1 1.222(3)
O2 N1 1.221(3)
O3 C12 1.226(2)
N1 C1 1.461(3)
N2 C12 1.367(2)
N2 C13 1.401(2)
N2 H2 0.8800
N3 C20 1.322(3)
N3 C21 1.360(2)
C1 C6 1.387(3)
C1 C2 1.391(3)
C2 C3 1.384(3)
C2 H2A 0.9500
C3 C4 1.404(3)
C3 H3 0.9500
C4 C5 1.404(3)
C5 C6 1.382(3)
C5 H5 0.9500
C6 H6 0.9500
C7 C8 1.540(3)
C7 H7A 0.9900
C7 H7B 0.9900
C8 C9 1.529(3)
C8 C10 1.533(3)
C8 C11 1.557(3)
C9 H9A 0.9800
C9 H9B 0.9800
C9 H9C 0.9800
C10 H10A 0.9800
C10 H10B 0.9800
C10 H10C 0.9800
C11 C12 1.514(2)
C11 H11A 0.9900
C11 H11B 0.9900
C13 C14 1.379(3)
C13 C21 1.437(3)
C14 C15 1.414(3)
C14 H14 0.9500
C15 C16 1.369(3)
C15 H15 0.9500
C16 C17 1.412(3)
C16 H16 0.9500
C17 C18 1.413(3)
C17 C21 1.426(2)
C18 C19 1.363(3)
C18 H18 0.9500
C19 C20 1.415(3)
C19 H19 0.9500
C20 H20 0.9500

loop_
_geom_torsion_atom_site_label_1
_geom_torsion_atom_site_label_2
_geom_torsion_atom_site_label_3
_geom_torsion_atom_site_label_4
_geom_torsion
O2 N1 C1 C6 -179.8(2)
O1 N1 C1 C6 0.5(3)
O2 N1 C1 C2 1.3(3)
O1 N1 C1 C2 -178.4(2)
C6 C1 C2 C3 -1.1(3)
N1 C1 C2 C3 177.74(17)
C1 C2 C3 C4 0.3(3)
C2 C3 C4 C5 1.1(3)
C2 C3 C4 S1 -178.17(14)
C7 S1 C4 C5 -3.1(2)
C7 S1 C4 C3 176.15(14)
C3 C4 C5 C6 -1.8(3)
S1 C4 C5 C6 177.42(14)
C4 C5 C6 C1 1.0(3)
C2 C1 C6 C5 0.4(3)
N1 C1 C6 C5 -178.41(16)
C4 S1 C7 C8 -178.46(12)
S1 C7 C8 C9 -58.4(2)
S1 C7 C8 C10 -176.32(13)
S1 C7 C8 C11 62.58(17)
C9 C8 C11 C12 -164.97(17)
C10 C8 C11 C12 -45.5(2)
C7 C8 C11 C12 73.20(19)
C13 N2 C12 O3 8.3(3)
C13 N2 C12 C11 -169.04(17)
C8 C11 C12 O3 -67.3(2)
C8 C11 C12 N2 110.08(18)
C12 N2 C13 C14 -9.8(3)
C12 N2 C13 C21 168.57(18)
N2 C13 C14 C15 176.41(17)
C21 C13 C14 C15 -1.9(3)
C13 C14 C15 C16 -0.7(3)
C14 C15 C16 C17 2.5(3)
C15 C16 C17 C18 179.19(18)
C15 C16 C17 C21 -1.6(3)
C16 C17 C18 C19 -179.71(19)
C21 C17 C18 C19 1.0(3)
C17 C18 C19 C20 -0.6(3)
C21 N3 C20 C19 0.1(3)
C18 C19 C20 N3 0.0(3)
C20 N3 C21 C17 0.5(3)
C20 N3 C21 C13 -178.78(17)
C16 C17 C21 N3 179.68(17)
C18 C17 C21 N3 -1.0(3)
C16 C17 C21 C13 -1.1(3)
C18 C17 C21 C13 178.23(17)
C14 C13 C21 N3 -177.89(16)
N2 C13 C21 N3 3.6(2)
C14 C13 C21 C17 2.8(3)
N2 C13 C21 C17 -175.69(15)
